data_1549854
loop_
_publ_author_name
'Lovato, Kaitlyn'
'Guo, Lirong'
'Xu, Qing-Long'
'Liu, Fengting'
'Yousufuddin, Muhammed'
'Ess, Daniel H.'
'K\"urti, L\'aszl\'o'
'Gao, Hongyin'

_publ_section_title
;
 Transition metal-free direct dehydrogenative arylation of activated
 C(sp<sup>3</sup>)-H bonds: synthetic ambit and DFT reactivity
 predictions.
;
_journal_issue 41
_journal_name_full 'Chemical science'
_journal_page_first 7992
_journal_page_last 7999
_journal_paper_doi 10.1039/c8sc02758g
_journal_volume 9
_journal_year 2018
_chemical_formula_moiety 'C18 H13 F3 N2 O4'
_chemical_formula_sum 'C18 H13 F3 N2 O4'
_chemical_formula_weight 378.30
_space_group_crystal_system monoclinic
_space_group_IT_number 14
_space_group_name_Hall '-P 2ybc'
_space_group_name_H-M_alt 'P 1 21/c 1'
_symmetry_space_group_name_Hall '-P 2ybc'
_symmetry_space_group_name_H-M 'P 1 21/c 1'
_atom_sites_solution_hydrogens geom
_audit_creation_method SHELXL-2014/7
_audit_update_record
;
2018-07-31 deposited with the CCDC.
2018-08-27 downloaded from the CCDC.
;
_cell_angle_alpha 90
_cell_angle_beta 98.659(2)
_cell_angle_gamma 90
_cell_formula_units_Z 4
_cell_length_a 18.290(2)
_cell_length_b 10.7507(14)
_cell_length_c 9.2330(12)
_cell_measurement_reflns_used 6287
_cell_measurement_temperature 296(2)
_cell_measurement_theta_max 27.73
_cell_measurement_theta_min 2.20
_cell_volume 1794.8(4)
_computing_cell_refinement 'Bruker SAINT'
_computing_data_collection 'Bruker APEX2'
_computing_data_reduction 'Bruker SAINT'
_computing_molecular_graphics 'Bruker SHELXTL'
_computing_publication_material 'Bruker SHELXTL'
_computing_structure_refinement 'SHELXL-2014/7 (Sheldrick, 2014)'
_computing_structure_solution 'SHELXS-97 (Sheldrick 2008)'
_diffrn_ambient_temperature 296(2)
_diffrn_measured_fraction_theta_full 1.000
_diffrn_measured_fraction_theta_max 0.953
_diffrn_measurement_device_type 'Bruker APEX-II CCD'
_diffrn_measurement_method '\f and \w scans'
_diffrn_radiation_type MoK\a
_diffrn_radiation_wavelength 0.71073
_diffrn_reflns_av_R_equivalents 0.0201
_diffrn_reflns_av_unetI/netI 0.0206
_diffrn_reflns_Laue_measured_fraction_full 1.000
_diffrn_reflns_Laue_measured_fraction_max 0.953
_diffrn_reflns_limit_h_max 27
_diffrn_reflns_limit_h_min -27
_diffrn_reflns_limit_k_max 16
_diffrn_reflns_limit_k_min -16
_diffrn_reflns_limit_l_max 13
_diffrn_reflns_limit_l_min -14
_diffrn_reflns_number 23928
_diffrn_reflns_point_group_measured_fraction_full 1.000
_diffrn_reflns_point_group_measured_fraction_max 0.953
_diffrn_reflns_theta_full 25.000
_diffrn_reflns_theta_max 33.126
_diffrn_reflns_theta_min 2.204
_exptl_absorpt_coefficient_mu 0.120
_exptl_absorpt_correction_T_max 0.746
_exptl_absorpt_correction_T_min 0.686
_exptl_absorpt_correction_type multi-scan
_exptl_absorpt_process_details SADABS
_exptl_crystal_colour colourless
_exptl_crystal_density_diffrn 1.400
_exptl_crystal_description platy
_exptl_crystal_F_000 776
_exptl_crystal_size_max 0.400
_exptl_crystal_size_mid 0.350
_exptl_crystal_size_min 0.200
_refine_diff_density_max 0.383
_refine_diff_density_min -0.355
_refine_diff_density_rms 0.048
_refine_ls_extinction_method none
_refine_ls_goodness_of_fit_ref 1.059
_refine_ls_hydrogen_treatment constr
_refine_ls_matrix_type full
_refine_ls_number_parameters 255
_refine_ls_number_reflns 6515
_refine_ls_number_restraints 72
_refine_ls_restrained_S_all 1.120
_refine_ls_R_factor_all 0.1075
_refine_ls_R_factor_gt 0.0696
_refine_ls_shift/su_max 0.000
_refine_ls_shift/su_mean 0.000
_refine_ls_structure_factor_coef Fsqd
_refine_ls_weighting_details 'w=1/[\s^2^(Fo^2^)+(0.1217P)^2^+0.3211P] where P=(Fo^2^+2Fc^2^)/3'
_refine_ls_weighting_scheme calc
_refine_ls_wR_factor_gt 0.2152
_refine_ls_wR_factor_ref 0.2452
_reflns_Friedel_coverage 0.000
_reflns_number_gt 3904
_reflns_number_total 6515
_reflns_threshold_expression 'I > 2\s(I)'
_cod_data_source_file c8sc02758g3.cif
_cod_data_source_block kl128_a
_cod_depositor_comments 'Adding full bibliography for 1549853--1549854.cif.'
_cod_database_code 1549854
_shelx_shelxl_version_number 2014/7
_shelx_space_group_comment
; 
The symmetry employed for this shelxl refinement is uniquely defined 
by the following loop, which should always be used as a source of 
symmetry information in preference to the above space-group names. 
They are only intended as comments. 
;
_shelx_estimated_absorpt_t_min 0.954
_shelx_estimated_absorpt_t_max 0.976

loop_
_space_group_symop_operation_xyz
'x, y, z'
'-x, y+1/2, -z+1/2'
'-x, -y, -z'
'x, -y-1/2, z-1/2'

loop_
_atom_site_label
_atom_site_type_symbol
_atom_site_fract_x
_atom_site_fract_y
_atom_site_fract_z
_atom_site_U_iso_or_equiv
_atom_site_adp_type
_atom_site_occupancy
_atom_site_site_symmetry_order
_atom_site_calc_flag
_atom_site_refinement_flags_posn
_atom_site_refinement_flags_adp
_atom_site_refinement_flags_occupancy
_atom_site_disorder_assembly
_atom_site_disorder_group
F1 F 0.9714(3) 0.6512(5) 0.3697(7) 0.1495(17) Uani 0.639(3) 1 d . U P A 1
F2 F 1.03078(16) 0.5043(5) 0.3085(8) 0.1596(16) Uani 0.639(3) 1 d . U P A 1
F3 F 0.9709(4) 0.6198(7) 0.1504(6) 0.1688(19) Uani 0.639(3) 1 d . U P A 1
F1A F 1.0068(8) 0.5808(14) 0.3772(12) 0.1688(19) Uani 0.361(3) 1 d . U P A 2
F2A F 1.0018(5) 0.5368(10) 0.1529(12) 0.1495(17) Uani 0.361(3) 1 d . U P A 2
F3A F 0.9424(3) 0.6837(9) 0.2247(15) 0.1596(16) Uani 0.361(3) 1 d . U P A 2
O1 O 0.47704(11) 0.74353(19) -0.0672(2) 0.0979(6) Uani 1 1 d . . . . .
O2 O 0.40489(9) 0.6620(2) 0.0652(2) 0.1007(6) Uani 1 1 d . . . . .
O3 O 0.73306(8) 0.67958(12) 0.50575(15) 0.0652(4) Uani 1 1 d . . . . .
O4 O 0.76891(8) 0.51600(14) 0.64818(14) 0.0659(4) Uani 1 1 d . . . . .
N1 N 0.46582(9) 0.67861(14) 0.03376(19) 0.0605(4) Uani 1 1 d . . . . .
N2 N 0.39649(11) 0.4570(3) 0.3082(3) 0.0939(7) Uani 1 1 d . . . . .
C1 C 0.71699(9) 0.47181(14) 0.40570(18) 0.0455(3) Uani 1 1 d . . . . .
H1 H 0.7006 0.3974 0.4532 0.055 Uiso 1 1 calc R U . . .
C2 C 0.78308(9) 0.43543(15) 0.33238(18) 0.0479(3) Uani 1 1 d . . . . .
C3 C 0.78315(13) 0.32105(18) 0.2618(3) 0.0677(5) Uani 1 1 d . . . . .
H3 H 0.7430 0.2677 0.2601 0.081 Uiso 1 1 calc R U . . .
C4 C 0.84268(16) 0.2861(2) 0.1941(3) 0.0847(7) Uani 1 1 d . . . . .
H4 H 0.8420 0.2096 0.1469 0.102 Uiso 1 1 calc R U . . .
C5 C 0.90231(13) 0.3630(2) 0.1958(3) 0.0800(7) Uani 1 1 d . . . . .
H5 H 0.9423 0.3387 0.1510 0.096 Uiso 1 1 calc R U . . .
C6 C 0.90268(11) 0.4758(2) 0.2641(3) 0.0693(5) Uani 1 1 d . . . . .
C7 C 0.84378(10) 0.51299(18) 0.3332(2) 0.0567(4) Uani 1 1 d . . . . .
H7 H 0.8451 0.5898 0.3799 0.068 Uiso 1 1 calc R U . . .
C8 C 0.96731(16) 0.5621(4) 0.2651(4) 0.1054(10) Uani 1 1 d . . . . .
C9 C 0.65171(8) 0.52067(14) 0.30023(17) 0.0439(3) Uani 1 1 d . . . . .
C10 C 0.65993(9) 0.60080(16) 0.18555(19) 0.0529(4) Uani 1 1 d . . . . .
H10 H 0.7072 0.6211 0.1675 0.063 Uiso 1 1 calc R U . . .
C11 C 0.59916(10) 0.65076(16) 0.09810(19) 0.0543(4) Uani 1 1 d . . . . .
H11 H 0.6053 0.7046 0.0220 0.065 Uiso 1 1 calc R U . . .
C12 C 0.52925(9) 0.62003(14) 0.12485(17) 0.0473(3) Uani 1 1 d . . . . .
C13 C 0.51862(9) 0.53795(15) 0.23677(18) 0.0471(3) Uani 1 1 d . . . . .
C14 C 0.58079(9) 0.48878(15) 0.32336(18) 0.0471(3) Uani 1 1 d . . . . .
H14 H 0.5747 0.4335 0.3981 0.057 Uiso 1 1 calc R U . . .
C15 C 0.44812(10) 0.4979(2) 0.2700(2) 0.0625(5) Uani 1 1 d . . . . .
C16 C 0.73950(9) 0.56926(16) 0.52455(18) 0.0498(4) Uani 1 1 d . . . . .
C17 C 0.78947(16) 0.6001(3) 0.7723(2) 0.0874(7) Uani 1 1 d . . . . .
H17A H 0.8331 0.6474 0.7586 0.105 Uiso 1 1 calc R U . . .
H17B H 0.7495 0.6581 0.7791 0.105 Uiso 1 1 calc R U . . .
C18 C 0.8042(3) 0.5286(4) 0.9030(3) 0.1362(15) Uani 1 1 d . . . . .
H18A H 0.7604 0.4840 0.9174 0.204 Uiso 1 1 calc R U . . .
H18B H 0.8188 0.5829 0.9848 0.204 Uiso 1 1 calc R U . . .
H18C H 0.8433 0.4706 0.8949 0.204 Uiso 1 1 calc R U . . .

loop_
_atom_site_aniso_label
_atom_site_aniso_U_11
_atom_site_aniso_U_22
_atom_site_aniso_U_33
_atom_site_aniso_U_23
_atom_site_aniso_U_13
_atom_site_aniso_U_12
F1 0.109(2) 0.160(3) 0.195(4) -0.063(3) 0.070(3) -0.067(2)
F2 0.0552(13) 0.189(3) 0.232(4) -0.018(3) 0.0141(19) -0.0139(16)
F3 0.174(4) 0.192(4) 0.141(3) 0.038(3) 0.025(3) -0.084(3)
F1A 0.174(4) 0.192(4) 0.141(3) 0.038(3) 0.025(3) -0.084(3)
F2A 0.109(2) 0.160(3) 0.195(4) -0.063(3) 0.070(3) -0.067(2)
F3A 0.0552(13) 0.189(3) 0.232(4) -0.018(3) 0.0141(19) -0.0139(16)
O1 0.0931(12) 0.0951(13) 0.1000(13) 0.0447(10) -0.0035(10) 0.0105(10)
O2 0.0561(9) 0.1207(15) 0.1210(15) 0.0290(12) -0.0010(9) 0.0126(9)
O3 0.0792(9) 0.0526(7) 0.0645(8) -0.0089(6) 0.0127(7) 0.0000(6)
O4 0.0710(8) 0.0737(8) 0.0495(7) -0.0047(6) -0.0026(6) 0.0142(7)
N1 0.0621(9) 0.0485(8) 0.0665(9) -0.0033(7) -0.0044(7) 0.0044(6)
N2 0.0574(10) 0.1247(19) 0.1017(16) 0.0118(13) 0.0181(10) -0.0217(11)
C1 0.0452(7) 0.0437(7) 0.0476(8) 0.0011(6) 0.0071(6) -0.0029(6)
C2 0.0484(8) 0.0437(8) 0.0508(8) -0.0012(6) 0.0051(6) 0.0029(6)
C3 0.0725(12) 0.0494(9) 0.0816(13) -0.0125(9) 0.0127(10) 0.0008(8)
C4 0.0969(17) 0.0603(12) 0.1004(17) -0.0198(12) 0.0257(14) 0.0180(12)
C5 0.0690(13) 0.0860(15) 0.0882(15) -0.0063(12) 0.0218(11) 0.0280(12)
C6 0.0501(10) 0.0805(14) 0.0787(13) -0.0019(10) 0.0144(9) 0.0035(9)
C7 0.0490(9) 0.0564(9) 0.0655(10) -0.0092(8) 0.0109(7) -0.0026(7)
C8 0.0579(13) 0.150(3) 0.114(2) -0.010(2) 0.0305(15) -0.0076(16)
C9 0.0447(7) 0.0419(7) 0.0456(7) -0.0007(5) 0.0082(6) -0.0051(6)
C10 0.0478(8) 0.0557(9) 0.0562(9) 0.0083(7) 0.0116(7) -0.0067(7)
C11 0.0589(10) 0.0500(8) 0.0543(9) 0.0102(7) 0.0093(7) -0.0052(7)
C12 0.0513(8) 0.0409(7) 0.0478(8) -0.0043(6) 0.0017(6) -0.0011(6)
C13 0.0445(7) 0.0488(8) 0.0483(8) -0.0068(6) 0.0081(6) -0.0080(6)
C14 0.0469(8) 0.0480(8) 0.0469(8) 0.0020(6) 0.0082(6) -0.0095(6)
C15 0.0468(9) 0.0764(12) 0.0641(11) 0.0005(9) 0.0077(8) -0.0103(8)
C16 0.0440(7) 0.0565(9) 0.0495(8) -0.0035(7) 0.0087(6) 0.0024(6)
C17 0.0955(17) 0.1015(18) 0.0595(12) -0.0213(12) -0.0073(11) 0.0102(14)
C18 0.191(4) 0.151(3) 0.0578(15) -0.0081(17) -0.0108(19) 0.050(3)

loop_
_atom_type_symbol
_atom_type_description
_atom_type_scat_dispersion_real
_atom_type_scat_dispersion_imag
_atom_type_scat_source
C C 0.0033 0.0016 'International Tables Vol C Tables 4.2.6.8 and 6.1.1.4'
H H 0.0000 0.0000 'International Tables Vol C Tables 4.2.6.8 and 6.1.1.4'
N N 0.0061 0.0033 'International Tables Vol C Tables 4.2.6.8 and 6.1.1.4'
O O 0.0106 0.0060 'International Tables Vol C Tables 4.2.6.8 and 6.1.1.4'
F F 0.0171 0.0103 'International Tables Vol C Tables 4.2.6.8 and 6.1.1.4'

loop_
_geom_angle_atom_site_label_1
_geom_angle_atom_site_label_2
_geom_angle_atom_site_label_3
_geom_angle
C16 O4 C17 115.66(16)
O1 N1 O2 122.82(18)
O1 N1 C12 118.62(17)
O2 N1 C12 118.53(17)
C9 C1 C2 113.86(13)
C9 C1 C16 108.94(13)
C2 C1 C16 110.44(12)
C9 C1 H1 107.8
C2 C1 H1 107.8
C16 C1 H1 107.8
C7 C2 C3 118.46(17)
C7 C2 C1 122.09(14)
C3 C2 C1 119.45(16)
C4 C3 C2 120.4(2)
C4 C3 H3 119.8
C2 C3 H3 119.8
C5 C4 C3 120.7(2)
C5 C4 H4 119.6
C3 C4 H4 119.6
C4 C5 C6 119.4(2)
C4 C5 H5 120.3
C6 C5 H5 120.3
C5 C6 C7 121.1(2)
C5 C6 C8 120.1(2)
C7 C6 C8 118.9(2)
C2 C7 C6 119.93(18)
C2 C7 H7 120.0
C6 C7 H7 120.0
F1A C8 F2A 114.8(8)
F3 C8 F2 109.6(4)
F3 C8 F1 104.6(5)
F2 C8 F1 99.5(4)
F1A C8 F3A 101.8(8)
F2A C8 F3A 99.0(7)
F1A C8 C6 119.0(5)
F3 C8 C6 116.6(4)
F2A C8 C6 109.6(4)
F2 C8 C6 111.4(4)
F1 C8 C6 113.6(3)
F3A C8 C6 110.3(3)
C14 C9 C10 118.72(15)
C14 C9 C1 118.62(14)
C10 C9 C1 122.59(14)
C11 C10 C9 121.10(15)
C11 C10 H10 119.5
C9 C10 H10 119.5
C12 C11 C10 119.27(15)
C12 C11 H11 120.4
C10 C11 H11 120.4
C11 C12 C13 121.40(15)
C11 C12 N1 117.95(15)
C13 C12 N1 120.63(15)
C14 C13 C12 118.22(14)
C14 C13 C15 116.47(15)
C12 C13 C15 125.31(16)
C9 C14 C13 121.27(15)
C9 C14 H14 119.4
C13 C14 H14 119.4
N2 C15 C13 172.0(2)
O3 C16 O4 124.92(16)
O3 C16 C1 124.26(15)
O4 C16 C1 110.79(14)
C18 C17 O4 108.9(2)
C18 C17 H17A 109.9
O4 C17 H17A 109.9
C18 C17 H17B 109.9
O4 C17 H17B 109.9
H17A C17 H17B 108.3
C17 C18 H18A 109.5
C17 C18 H18B 109.5
H18A C18 H18B 109.5
C17 C18 H18C 109.5
H18A C18 H18C 109.5
H18B C18 H18C 109.5

loop_
_geom_bond_atom_site_label_1
_geom_bond_atom_site_label_2
_geom_bond_distance
F1 C8 1.354(5)
F2 C8 1.325(5)
F3 C8 1.238(5)
F1A C8 1.186(10)
F2A C8 1.320(8)
F3A C8 1.415(10)
O1 N1 1.206(2)
O2 N1 1.206(2)
O3 C16 1.202(2)
O4 C16 1.317(2)
O4 C17 1.464(3)
N1 C12 1.468(2)
N2 C15 1.144(3)
C1 C9 1.516(2)
C1 C2 1.523(2)
C1 C16 1.528(2)
C1 H1 0.9800
C2 C7 1.387(2)
C2 C3 1.392(2)
C3 C4 1.387(3)
C3 H3 0.9300
C4 C5 1.366(4)
C4 H4 0.9300
C5 C6 1.366(3)
C5 H5 0.9300
C6 C7 1.391(3)
C6 C8 1.502(4)
C7 H7 0.9300
C9 C14 1.389(2)
C9 C10 1.391(2)
C10 C11 1.380(2)
C10 H10 0.9300
C11 C12 1.379(2)
C11 H11 0.9300
C12 C13 1.395(2)
C13 C14 1.392(2)
C13 C15 1.436(2)
C14 H14 0.9300
C17 C18 1.422(4)
C17 H17A 0.9700
C17 H17B 0.9700
C18 H18A 0.9600
C18 H18B 0.9600
C18 H18C 0.9600
